data_7105966
loop_
_publ_author_name
'Poulami Jana'
'Sibaprasad Maity'
'Suman Kumar Maity'
'Debasish Haldar'

_publ_section_title
;
 A new peptide motif in the formation of supramolecular double helices
;
_journal_name_full Chem.Commun.
_journal_page_first 2092
_journal_paper_doi 10.1039/c0cc04244g
_journal_volume 47
_journal_year 2011
_chemical_formula_sum 'C25 H38 N3 O7'
_chemical_formula_weight 492.58
_chemical_name_systematic
;
?
;
_space_group_IT_number 19
_symmetry_space_group_name_Hall 'P 2ac 2ab'
_symmetry_space_group_name_H-M 'P 21 21 21'
_atom_sites_solution_hydrogens geom
_atom_sites_solution_primary direct
_atom_sites_solution_secondary difmap
_audit_creation_method SHELXL-97
_cell_angle_alpha 90.00
_cell_angle_beta 90.00
_cell_angle_gamma 90.00
_cell_formula_units_Z 4
_cell_length_a 10.7245(5)
_cell_length_b 14.2333(10)
_cell_length_c 18.2023(9)
_cell_measurement_temperature 296(2)
_cell_volume 2778.5(3)
_computing_structure_refinement 'SHELXL-97 (Sheldrick, 1997)'
_computing_structure_solution 'SHELXS-97 (Sheldrick, 1990)'
_diffrn_ambient_temperature 296(2)
_diffrn_measured_fraction_theta_full 0.998
_diffrn_measured_fraction_theta_max 0.998
_diffrn_radiation_monochromator graphite
_diffrn_radiation_source 'fine-focus sealed tube'
_diffrn_radiation_type MoK\a
_diffrn_radiation_wavelength 0.71073
_diffrn_reflns_av_R_equivalents 0.0434
_diffrn_reflns_av_sigmaI/netI 0.0525
_diffrn_reflns_limit_h_max 13
_diffrn_reflns_limit_h_min -13
_diffrn_reflns_limit_k_max 9
_diffrn_reflns_limit_k_min -18
_diffrn_reflns_limit_l_max 21
_diffrn_reflns_limit_l_min -23
_diffrn_reflns_number 15047
_diffrn_reflns_theta_full 26.99
_diffrn_reflns_theta_max 26.99
_diffrn_reflns_theta_min 2.63
_exptl_absorpt_coefficient_mu 0.086
_exptl_crystal_density_diffrn 1.178
_exptl_crystal_density_method 'not measured'
_exptl_crystal_F_000 1060
_refine_diff_density_max 0.146
_refine_diff_density_min -0.189
_refine_diff_density_rms 0.040
_refine_ls_abs_structure_details 'Flack H D (1983), Acta Cryst. A39, 876-881'
_refine_ls_abs_structure_Flack 1.7(12)
_refine_ls_extinction_method none
_refine_ls_goodness_of_fit_ref 0.793
_refine_ls_hydrogen_treatment mixed
_refine_ls_matrix_type full
_refine_ls_number_parameters 325
_refine_ls_number_reflns 5905
_refine_ls_number_restraints 0
_refine_ls_restrained_S_all 0.793
_refine_ls_R_factor_all 0.0700
_refine_ls_R_factor_gt 0.0409
_refine_ls_shift/su_max 0.316
_refine_ls_shift/su_mean 0.032
_refine_ls_structure_factor_coef Fsqd
_refine_ls_weighting_details 'calc w=1/[\s^2^(Fo^2^)+(0.1026P)^2^+0.7786P] where P=(Fo^2^+2Fc^2^)/3'
_refine_ls_weighting_scheme calc
_refine_ls_wR_factor_gt 0.1087
_refine_ls_wR_factor_ref 0.1428
_reflns_number_gt 4251
_reflns_number_total 5905
_reflns_threshold_expression >2sigma(I)
_cod_data_source_file C0CC04244G.TXT
_cod_data_source_block YUI
_cod_database_code 7105966

loop_
_symmetry_equiv_pos_as_xyz
'x, y, z'
'x+1/2, -y+1/2, -z'
'-x, y+1/2, -z+1/2'
'-x+1/2, -y, z+1/2'

loop_
_atom_site_label
_atom_site_type_symbol
_atom_site_fract_x
_atom_site_fract_y
_atom_site_fract_z
_atom_site_U_iso_or_equiv
_atom_site_adp_type
_atom_site_occupancy
_atom_site_symmetry_multiplicity
_atom_site_calc_flag
_atom_site_refinement_flags
_atom_site_disorder_assembly
_atom_site_disorder_group
O3 O 0.9215(3) -0.14479(14) 0.22315(13) 0.0847(8) Uani 1 1 d . . .
H16 H 0.9741 -0.1558 0.2547 0.127 Uiso 1 1 calc R . .
O4 O 0.95165(15) 0.32677(12) 0.15152(9) 0.0467(4) Uani 1 1 d . . .
O5 O 1.09091(15) 0.32887(13) -0.04691(10) 0.0520(4) Uani 1 1 d . . .
O6 O 0.8879(2) 0.59186(17) -0.13531(11) 0.0765(6) Uani 1 1 d . . .
O1 O 0.67144(19) 0.53744(11) 0.20926(10) 0.0562(5) Uani 1 1 d . . .
C2 C 0.5123(3) 0.6130(2) 0.1348(2) 0.0731(9) Uani 1 1 d . . .
H9 H 0.5290 0.5768 0.0914 0.110 Uiso 1 1 calc R . .
H7 H 0.4783 0.6728 0.1212 0.110 Uiso 1 1 calc R . .
H8 H 0.4535 0.5800 0.1651 0.110 Uiso 1 1 calc R . .
O2 O 0.7072(2) 0.46058(12) 0.10132(9) 0.0563(5) Uani 1 1 d . . .
N3 N 0.92639(18) 0.41097(13) -0.00692(10) 0.0390(4) Uani 1 1 d . . .
H26 H 0.8564 0.4089 0.0161 0.047 Uiso 1 1 calc R . .
N2 N 0.83166(17) 0.25747(12) 0.06602(9) 0.0331(4) Uani 1 1 d . . .
H19 H 0.7566 0.2424 0.0543 0.040 Uiso 1 1 calc R . .
O7 O 0.75577(18) 0.53251(15) -0.05313(11) 0.0656(6) Uani 1 1 d . . .
C25 C 1.2482(4) 0.5503(3) 0.0032(2) 0.0945(12) Uani 1 1 d . . .
H39 H 1.2342 0.5151 -0.0410 0.142 Uiso 1 1 calc R . .
H38 H 1.3247 0.5301 0.0256 0.142 Uiso 1 1 calc R . .
H37 H 1.2535 0.6160 -0.0084 0.142 Uiso 1 1 calc R . .
C24 C 1.1411(3) 0.5340(2) 0.05595(18) 0.0698(8) Uani 1 1 d . . .
H35 H 1.1589 0.5670 0.1014 0.084 Uiso 1 1 calc R . .
H36 H 1.1369 0.4675 0.0672 0.084 Uiso 1 1 calc R . .
C22 C 1.0136(3) 0.56580(19) 0.02791(15) 0.0538(7) Uani 1 1 d . . .
H31 H 0.9548 0.5573 0.0685 0.065 Uiso 1 1 calc R . .
C19 C 0.9688(2) 0.50085(16) -0.03563(13) 0.0432(5) Uani 1 1 d . . .
H27 H 1.0404 0.4888 -0.0677 0.052 Uiso 1 1 calc R . .
C18 C 0.9910(2) 0.33179(16) -0.01460(12) 0.0355(5) Uani 1 1 d . . .
C15 C 0.9296(2) 0.24016(15) 0.01206(12) 0.0374(5) Uani 1 1 d . . .
C14 C 0.85015(19) 0.29481(14) 0.13213(11) 0.0323(4) Uani 1 1 d . . .
C6 C 0.7384(2) 0.29370(15) 0.18359(11) 0.0361(5) Uani 1 1 d . . .
H11 H 0.6654 0.2683 0.1580 0.043 Uiso 1 1 calc R . .
C7 C 0.7679(2) 0.23321(16) 0.25125(12) 0.0422(5) Uani 1 1 d . . .
H12 H 0.8318 0.2649 0.2797 0.051 Uiso 1 1 calc R . .
H13 H 0.6936 0.2301 0.2815 0.051 Uiso 1 1 calc R . .
C8 C 0.8113(2) 0.13428(15) 0.23641(12) 0.0389(5) Uani 1 1 d . . .
C9 C 0.7335(3) 0.06618(19) 0.20782(16) 0.0563(7) Uani 1 1 d . . .
H18 H 0.6542 0.0828 0.1918 0.068 Uiso 1 1 calc R . .
C10 C 0.7717(3) -0.02652(19) 0.20269(17) 0.0632(8) Uani 1 1 d . . .
H17 H 0.7183 -0.0714 0.1831 0.076 Uiso 1 1 calc R . .
C11 C 0.8881(3) -0.05236(19) 0.22646(13) 0.0555(7) Uani 1 1 d . . .
C13 C 0.9290(3) 0.10715(19) 0.25682(15) 0.0531(6) Uani 1 1 d . . .
H14 H 0.9841 0.1523 0.2745 0.064 Uiso 1 1 calc R . .
C12 C 0.9682(3) 0.0150(2) 0.25203(17) 0.0597(7) Uani 1 1 d . . .
H15 H 1.0488 -0.0012 0.2661 0.072 Uiso 1 1 calc R . .
C16 C 1.0268(3) 0.1729(2) 0.04291(17) 0.0595(7) Uani 1 1 d . . .
H21 H 1.0684 0.2020 0.0837 0.089 Uiso 1 1 calc R . .
H22 H 1.0867 0.1582 0.0054 0.089 Uiso 1 1 calc R . .
H20 H 0.9867 0.1163 0.0590 0.089 Uiso 1 1 calc R . .
C23 C 1.0117(4) 0.6692(2) 0.0085(2) 0.0793(10) Uani 1 1 d . . .
H33 H 1.0472 0.7049 0.0481 0.119 Uiso 1 1 calc R . .
H34 H 0.9272 0.6890 0.0005 0.119 Uiso 1 1 calc R . .
H32 H 1.0594 0.6794 -0.0354 0.119 Uiso 1 1 calc R . .
C20 C 0.8681(3) 0.54581(18) -0.08165(13) 0.0495(6) Uani 1 1 d . . .
C21 C 0.6514(3) 0.5751(3) -0.0900(2) 0.0918(12) Uani 1 1 d . . .
H30 H 0.6651 0.6415 -0.0943 0.138 Uiso 1 1 calc R . .
H28 H 0.5768 0.5639 -0.0622 0.138 Uiso 1 1 calc R . .
H29 H 0.6427 0.5482 -0.1381 0.138 Uiso 1 1 calc R . .
C17 C 0.8677(3) 0.1979(2) -0.05594(15) 0.0625(8) Uani 1 1 d . . .
H25 H 0.8244 0.1414 -0.0425 0.094 Uiso 1 1 calc R . .
H23 H 0.9302 0.1835 -0.0920 0.094 Uiso 1 1 calc R . .
H24 H 0.8094 0.2422 -0.0761 0.094 Uiso 1 1 calc R . .
N1 N 0.7109(2) 0.38709(13) 0.21111(11) 0.0474(5) Uani 1 1 d . . .
H10 H 0.7039 0.3947 0.2578 0.057 Uiso 1 1 calc R . .
C5 C 0.6960(2) 0.46183(16) 0.16765(13) 0.0429(5) Uani 1 1 d . . .
C1 C 0.6318(3) 0.62742(18) 0.17695(16) 0.0543(7) Uani 1 1 d . . .
C3 C 0.6104(4) 0.6874(2) 0.24451(19) 0.0760(9) Uani 1 1 d . . .
H6 H 0.5546 0.6555 0.2773 0.114 Uiso 1 1 calc R . .
H5 H 0.5746 0.7464 0.2302 0.114 Uiso 1 1 calc R . .
H4 H 0.6885 0.6983 0.2688 0.114 Uiso 1 1 calc R . .
C4 C 0.7339(3) 0.6676(2) 0.1289(2) 0.0702(8) Uani 1 1 d . . .
H2 H 0.8109 0.6684 0.1558 0.105 Uiso 1 1 calc R . .
H3 H 0.7123 0.7305 0.1148 0.105 Uiso 1 1 calc R . .
H1 H 0.7432 0.6294 0.0858 0.105 Uiso 1 1 calc R . .

loop_
_atom_site_aniso_label
_atom_site_aniso_U_11
_atom_site_aniso_U_22
_atom_site_aniso_U_33
_atom_site_aniso_U_23
_atom_site_aniso_U_13
_atom_site_aniso_U_12
O3 0.126(2) 0.0513(11) 0.0765(14) -0.0148(10) -0.0453(14) 0.0363(12)
O4 0.0415(9) 0.0524(9) 0.0461(9) -0.0029(8) -0.0051(7) -0.0124(8)
O5 0.0403(9) 0.0516(10) 0.0643(11) 0.0052(9) 0.0207(8) 0.0050(8)
O6 0.0882(16) 0.0889(15) 0.0525(11) 0.0337(11) -0.0015(11) 0.0018(13)
O1 0.0833(14) 0.0397(9) 0.0456(9) -0.0063(8) -0.0006(9) 0.0151(9)
C2 0.0587(18) 0.077(2) 0.084(2) -0.0014(18) -0.0040(17) 0.0156(16)
O2 0.0809(13) 0.0483(10) 0.0396(9) 0.0023(7) 0.0044(9) 0.0156(9)
N3 0.0374(10) 0.0373(10) 0.0423(10) 0.0070(8) 0.0098(8) 0.0037(8)
N2 0.0288(9) 0.0369(9) 0.0336(9) -0.0032(7) 0.0014(7) -0.0020(7)
O7 0.0509(11) 0.0807(14) 0.0652(12) 0.0332(11) 0.0002(10) 0.0123(10)
C25 0.063(2) 0.117(3) 0.103(3) 0.000(3) -0.005(2) -0.013(2)
C24 0.073(2) 0.076(2) 0.0598(17) -0.0010(16) -0.0123(16) -0.0084(17)
C22 0.0602(17) 0.0486(14) 0.0525(15) 0.0032(11) 0.0075(13) -0.0064(12)
C19 0.0472(14) 0.0402(12) 0.0423(12) 0.0091(10) 0.0082(10) 0.0018(10)
C18 0.0309(11) 0.0411(11) 0.0345(10) -0.0004(9) 0.0038(9) 0.0033(9)
C15 0.0363(12) 0.0346(10) 0.0413(11) -0.0033(9) 0.0075(10) 0.0022(9)
C14 0.0327(11) 0.0312(9) 0.0331(10) 0.0015(8) -0.0035(9) -0.0014(9)
C6 0.0403(12) 0.0363(10) 0.0318(10) -0.0015(8) 0.0020(9) 0.0016(9)
C7 0.0535(14) 0.0439(12) 0.0291(10) -0.0007(9) 0.0052(10) 0.0028(10)
C8 0.0481(13) 0.0393(10) 0.0294(10) 0.0052(9) 0.0014(10) 0.0025(10)
C9 0.0563(17) 0.0501(14) 0.0625(16) -0.0040(12) -0.0212(14) 0.0094(13)
C10 0.078(2) 0.0470(14) 0.0644(17) -0.0090(12) -0.0315(16) 0.0064(14)
C11 0.0758(19) 0.0496(14) 0.0413(13) -0.0035(11) -0.0142(13) 0.0187(13)
C13 0.0505(14) 0.0508(14) 0.0581(15) 0.0041(12) -0.0081(13) -0.0002(11)
C12 0.0506(16) 0.0620(16) 0.0664(17) 0.0017(14) -0.0148(14) 0.0166(13)
C16 0.0550(16) 0.0444(13) 0.0792(19) 0.0136(13) 0.0222(14) 0.0186(13)
C23 0.093(2) 0.0525(17) 0.092(2) -0.0021(17) -0.002(2) -0.0080(18)
C20 0.0632(17) 0.0466(13) 0.0388(12) 0.0097(11) -0.0012(12) 0.0037(12)
C21 0.064(2) 0.110(3) 0.101(3) 0.040(2) -0.013(2) 0.020(2)
C17 0.0710(19) 0.0688(18) 0.0477(14) -0.0224(13) 0.0165(14) -0.0165(15)
N1 0.0698(14) 0.0401(10) 0.0323(9) -0.0017(8) 0.0048(9) 0.0132(9)
C5 0.0450(13) 0.0434(12) 0.0402(12) -0.0041(10) 0.0010(10) 0.0048(11)
C1 0.0552(16) 0.0406(13) 0.0670(17) -0.0021(12) 0.0018(14) 0.0112(12)
C3 0.089(2) 0.0519(17) 0.087(2) -0.0216(16) 0.005(2) 0.0100(16)
C4 0.0680(19) 0.0539(16) 0.089(2) 0.0081(16) 0.0074(17) 0.0020(15)

loop_
_atom_type_symbol
_atom_type_description
_atom_type_scat_dispersion_real
_atom_type_scat_dispersion_imag
_atom_type_scat_source
C C 0.0033 0.0016 'International Tables Vol C Tables 4.2.6.8 and 6.1.1.4'
H H 0.0000 0.0000 'International Tables Vol C Tables 4.2.6.8 and 6.1.1.4'
N N 0.0061 0.0033 'International Tables Vol C Tables 4.2.6.8 and 6.1.1.4'
O O 0.0106 0.0060 'International Tables Vol C Tables 4.2.6.8 and 6.1.1.4'

loop_
_geom_angle_atom_site_label_1
_geom_angle_atom_site_label_2
_geom_angle_atom_site_label_3
_geom_angle
_geom_angle_site_symmetry_1
_geom_angle_site_symmetry_3
_geom_angle_publ_flag
C11 O3 H16 109.5 . . ?
C5 O1 C1 121.9(2) . . ?
C1 C2 H9 109.5 . . ?
C1 C2 H7 109.5 . . ?
H9 C2 H7 109.5 . . ?
C1 C2 H8 109.5 . . ?
H9 C2 H8 109.5 . . ?
H7 C2 H8 109.5 . . ?
C18 N3 C19 122.97(19) . . ?
C18 N3 H26 118.5 . . ?
C19 N3 H26 118.5 . . ?
C14 N2 C15 124.69(18) . . ?
C14 N2 H19 117.7 . . ?
C15 N2 H19 117.7 . . ?
C20 O7 C21 117.6(2) . . ?
C24 C25 H39 109.5 . . ?
C24 C25 H38 109.5 . . ?
H39 C25 H38 109.5 . . ?
C24 C25 H37 109.5 . . ?
H39 C25 H37 109.5 . . ?
H38 C25 H37 109.5 . . ?
C25 C24 C22 114.9(3) . . ?
C25 C24 H35 108.5 . . ?
C22 C24 H35 108.5 . . ?
C25 C24 H36 108.5 . . ?
C22 C24 H36 108.5 . . ?
H35 C24 H36 107.5 . . ?
C23 C22 C24 112.2(3) . . ?
C23 C22 C19 113.6(2) . . ?
C24 C22 C19 110.4(2) . . ?
C23 C22 H31 106.7 . . ?
C24 C22 H31 106.7 . . ?
C19 C22 H31 106.7 . . ?
N3 C19 C20 110.4(2) . . ?
N3 C19 C22 110.60(19) . . ?
C20 C19 C22 112.4(2) . . ?
N3 C19 H27 107.7 . . ?
C20 C19 H27 107.7 . . ?
C22 C19 H27 107.7 . . ?
O5 C18 N3 122.4(2) . . ?
O5 C18 C15 119.9(2) . . ?
N3 C18 C15 117.47(18) . . ?
N2 C15 C16 110.54(19) . . ?
N2 C15 C17 107.41(19) . . ?
C16 C15 C17 110.4(2) . . ?
N2 C15 C18 112.17(17) . . ?
C16 C15 C18 110.79(19) . . ?
C17 C15 C18 105.33(19) . . ?
O4 C14 N2 122.6(2) . . ?
O4 C14 C6 121.60(19) . . ?
N2 C14 C6 115.80(18) . . ?
N1 C6 C14 111.29(18) . . ?
N1 C6 C7 106.17(17) . . ?
C14 C6 C7 109.70(18) . . ?
N1 C6 H11 109.9 . . ?
C14 C6 H11 109.9 . . ?
C7 C6 H11 109.9 . . ?
C8 C7 C6 116.34(18) . . ?
C8 C7 H12 108.2 . . ?
C6 C7 H12 108.2 . . ?
C8 C7 H13 108.2 . . ?
C6 C7 H13 108.2 . . ?
H12 C7 H13 107.4 . . ?
C13 C8 C9 117.4(2) . . ?
C13 C8 C7 119.9(2) . . ?
C9 C8 C7 122.4(2) . . ?
C8 C9 C10 121.0(2) . . ?
C8 C9 H18 119.5 . . ?
C10 C9 H18 119.5 . . ?
C11 C10 C9 120.3(3) . . ?
C11 C10 H17 119.9 . . ?
C9 C10 H17 119.9 . . ?
O3 C11 C12 121.7(3) . . ?
O3 C11 C10 118.9(3) . . ?
C12 C11 C10 119.4(2) . . ?
C8 C13 C12 122.1(3) . . ?
C8 C13 H14 119.0 . . ?
C12 C13 H14 119.0 . . ?
C11 C12 C13 119.7(3) . . ?
C11 C12 H15 120.1 . . ?
C13 C12 H15 120.1 . . ?
C15 C16 H21 109.5 . . ?
C15 C16 H22 109.5 . . ?
H21 C16 H22 109.5 . . ?
C15 C16 H20 109.5 . . ?
H21 C16 H20 109.5 . . ?
H22 C16 H20 109.5 . . ?
C22 C23 H33 109.5 . . ?
C22 C23 H34 109.5 . . ?
H33 C23 H34 109.5 . . ?
C22 C23 H32 109.5 . . ?
H33 C23 H32 109.5 . . ?
H34 C23 H32 109.5 . . ?
O6 C20 O7 124.1(3) . . ?
O6 C20 C19 124.0(3) . . ?
O7 C20 C19 111.86(19) . . ?
O7 C21 H30 109.5 . . ?
O7 C21 H28 109.5 . . ?
H30 C21 H28 109.5 . . ?
O7 C21 H29 109.5 . . ?
H30 C21 H29 109.5 . . ?
H28 C21 H29 109.5 . . ?
C15 C17 H25 109.5 . . ?
C15 C17 H23 109.5 . . ?
H25 C17 H23 109.5 . . ?
C15 C17 H24 109.5 . . ?
H25 C17 H24 109.5 . . ?
H23 C17 H24 109.5 . . ?
C5 N1 C6 123.33(18) . . ?
C5 N1 H10 118.3 . . ?
C6 N1 H10 118.3 . . ?
O2 C5 N1 124.5(2) . . ?
O2 C5 O1 126.3(2) . . ?
N1 C5 O1 109.1(2) . . ?
O1 C1 C2 109.3(2) . . ?
O1 C1 C4 110.5(2) . . ?
C2 C1 C4 111.9(3) . . ?
O1 C1 C3 102.1(2) . . ?
C2 C1 C3 111.2(3) . . ?
C4 C1 C3 111.4(3) . . ?
C1 C3 H6 109.5 . . ?
C1 C3 H5 109.5 . . ?
H6 C3 H5 109.5 . . ?
C1 C3 H4 109.5 . . ?
H6 C3 H4 109.5 . . ?
H5 C3 H4 109.5 . . ?
C1 C4 H2 109.5 . . ?
C1 C4 H3 109.5 . . ?
H2 C4 H3 109.5 . . ?
C1 C4 H1 109.5 . . ?
H2 C4 H1 109.5 . . ?
H3 C4 H1 109.5 . . ?

loop_
_geom_bond_atom_site_label_1
_geom_bond_atom_site_label_2
_geom_bond_distance
_geom_bond_site_symmetry_2
_geom_bond_publ_flag
O3 C11 1.365(3) . ?
O3 H16 0.8200 . ?
O4 C14 1.231(3) . ?
O5 C18 1.223(3) . ?
O6 C20 1.195(3) . ?
O1 C5 1.342(3) . ?
O1 C1 1.472(3) . ?
C2 C1 1.507(4) . ?
C2 H9 0.9600 . ?
C2 H7 0.9600 . ?
C2 H8 0.9600 . ?
O2 C5 1.213(3) . ?
N3 C18 1.331(3) . ?
N3 C19 1.455(3) . ?
N3 H26 0.8600 . ?
N2 C14 1.330(3) . ?
N2 C15 1.459(3) . ?
N2 H19 0.8600 . ?
O7 C20 1.325(3) . ?
O7 C21 1.439(4) . ?
C25 C24 1.514(5) . ?
C25 H39 0.9600 . ?
C25 H38 0.9600 . ?
C25 H37 0.9600 . ?
C24 C22 1.527(4) . ?
C24 H35 0.9700 . ?
C24 H36 0.9700 . ?
C22 C23 1.514(4) . ?
C22 C19 1.557(4) . ?
C22 H31 0.9800 . ?
C19 C20 1.509(4) . ?
C19 H27 0.9800 . ?
C18 C15 1.540(3) . ?
C15 C16 1.523(3) . ?
C15 C17 1.528(4) . ?
C14 C6 1.521(3) . ?
C6 N1 1.451(3) . ?
C6 C7 1.536(3) . ?
C6 H11 0.9800 . ?
C7 C8 1.507(3) . ?
C7 H12 0.9700 . ?
C7 H13 0.9700 . ?
C8 C13 1.371(4) . ?
C8 C9 1.381(4) . ?
C9 C10 1.385(4) . ?
C9 H18 0.9300 . ?
C10 C11 1.371(4) . ?
C10 H17 0.9300 . ?
C11 C12 1.369(4) . ?
C13 C12 1.380(4) . ?
C13 H14 0.9300 . ?
C12 H15 0.9300 . ?
C16 H21 0.9600 . ?
C16 H22 0.9600 . ?
C16 H20 0.9600 . ?
C23 H33 0.9600 . ?
C23 H34 0.9600 . ?
C23 H32 0.9600 . ?
C21 H30 0.9600 . ?
C21 H28 0.9600 . ?
C21 H29 0.9600 . ?
C17 H25 0.9600 . ?
C17 H23 0.9600 . ?
C17 H24 0.9600 . ?
N1 C5 1.335(3) . ?
N1 H10 0.8600 . ?
C1 C4 1.513(4) . ?
C1 C3 1.514(4) . ?
C3 H6 0.9600 . ?
C3 H5 0.9600 . ?
C3 H4 0.9600 . ?
C4 H2 0.9600 . ?
C4 H3 0.9600 . ?
C4 H1 0.9600 . ?

loop_
_cod_related_entry_id
_cod_related_entry_database
_cod_related_entry_code
1 ChemSpider 30653249
